data_7160701
loop_
_publ_author_name
'Li, Zhi-Qiang'
'Wang, Zaixin'
'Wang, Cheng-Qiang'
'Zhang, Jian'
'Feng, Chao'

_publ_section_title
;
 Facile access to multi-substituted trifluoromethyl alkenes <i>via</i>
 dehydroxyfluorination of 3,3-difluoroallyl alcohols.
;
_journal_issue 36
_journal_name_full 'Organic &amp; biomolecular chemistry'
_journal_page_first 8325
_journal_page_last 8331
_journal_paper_doi 10.1039/d5ob01233c
_journal_volume 23
_journal_year 2025
_chemical_formula_moiety 'C18 H21 F3 O2'
_chemical_formula_sum 'C18 H21 F3 O2'
_chemical_formula_weight 326.35
_space_group_crystal_system monoclinic
_space_group_IT_number 14
_space_group_name_Hall '-P 2ybc'
_space_group_name_H-M_alt 'P 1 21/c 1'
_atom_sites_solution_hydrogens geom
_atom_sites_solution_primary dual
_audit_creation_date 2023-02-27
_audit_creation_method
;
Olex2 1.5-beta
(compiled 2022.04.07 svn.rca3783a0 for OlexSys, GUI svn.r6439)
;
_audit_update_record
;
2025-06-27 deposited with the CCDC.	2025-08-26 downloaded from the CCDC.
;
_cell_angle_alpha 90
_cell_angle_beta 93.210(8)
_cell_angle_gamma 90
_cell_formula_units_Z 4
_cell_length_a 6.0625(5)
_cell_length_b 11.5130(10)
_cell_length_c 24.143(2)
_cell_measurement_reflns_used 2689
_cell_measurement_temperature 169.99(10)
_cell_measurement_theta_max 28.4740
_cell_measurement_theta_min 3.3710
_cell_volume 1682.5(2)
_computing_cell_refinement 'CrysAlisPro 1.171.38.43f (Rigaku OD, 2015)'
_computing_data_collection 'CrysAlisPro 1.171.38.43f (Rigaku OD, 2015)'
_computing_data_reduction 'CrysAlisPro 1.171.38.43f (Rigaku OD, 2015)'
_computing_molecular_graphics 'Olex2 1.5-beta (Dolomanov et al., 2009)'
_computing_publication_material 'Olex2 1.5-beta (Dolomanov et al., 2009)'
_computing_structure_refinement 'SHELXL 2018/3 (Sheldrick, 2015)'
_computing_structure_solution 'SHELXT 2018/2 (Sheldrick, 2018)'
_diffrn_ambient_environment N~2~
_diffrn_ambient_temperature 169.99(10)
_diffrn_detector 'CCD plate'
_diffrn_detector_area_resol_mean 5.2684
_diffrn_detector_type AtlasS2
_diffrn_measured_fraction_theta_full 0.999
_diffrn_measured_fraction_theta_max 0.999
_diffrn_measurement_details
;
List of Runs (angles in degrees, time in seconds):

  # Type    Start    End  Width  t~exp~   \w     \q     \k     \f   Frames
#--------------------------------------------------------------------------
  1  \w    -20.00   7.00   1.00    1.68    --  -11.43 -99.00 -90.00   27
  2  \w      0.00  76.00   1.00    1.68    --   12.05  38.00 -90.00   76
  3  \w    -59.00  28.00   1.00    1.68    --   12.05 -38.00  90.00   87
;
_diffrn_measurement_device 'four-circle diffractometer'
_diffrn_measurement_device_type 'SuperNova, Dual, Cu at zero, AtlasS2'
_diffrn_measurement_method '\w scans'
_diffrn_orient_matrix_type 'CrysAlisPro convention (1999,Acta A55,543-557)'
_diffrn_orient_matrix_UB_11 -0.0413827000
_diffrn_orient_matrix_UB_12 -0.0389631000
_diffrn_orient_matrix_UB_13 -0.0208506000
_diffrn_orient_matrix_UB_21 0.0313067000
_diffrn_orient_matrix_UB_22 0.0393642000
_diffrn_orient_matrix_UB_23 -0.0207820000
_diffrn_orient_matrix_UB_31 0.1049541000
_diffrn_orient_matrix_UB_32 -0.0270379000
_diffrn_orient_matrix_UB_33 -0.0001714000
_diffrn_radiation_monochromator mirror
_diffrn_radiation_probe x-ray
_diffrn_radiation_type 'Mo K\a'
_diffrn_radiation_wavelength 0.71073
_diffrn_reflns_av_R_equivalents 0.0241
_diffrn_reflns_av_unetI/netI 0.0340
_diffrn_reflns_Laue_measured_fraction_full 0.999
_diffrn_reflns_Laue_measured_fraction_max 0.999
_diffrn_reflns_limit_h_max 7
_diffrn_reflns_limit_h_min -7
_diffrn_reflns_limit_k_max 13
_diffrn_reflns_limit_k_min -11
_diffrn_reflns_limit_l_max 22
_diffrn_reflns_limit_l_min -28
_diffrn_reflns_number 7028
_diffrn_reflns_point_group_measured_fraction_full 0.999
_diffrn_reflns_point_group_measured_fraction_max 0.999
_diffrn_reflns_theta_full 25.000
_diffrn_reflns_theta_max 25.000
_diffrn_reflns_theta_min 2.446
_diffrn_source 'micro-focus sealed X-ray tube'
_diffrn_source_type 'SuperNova (Mo) X-ray Source'
_exptl_absorpt_coefficient_mu 0.105
_exptl_absorpt_correction_T_max 1.00000
_exptl_absorpt_correction_T_min 0.78431
_exptl_absorpt_correction_type multi-scan
_exptl_absorpt_process_details
;
CrysAlisPro 1.171.38.43f (Rigaku Oxford Diffraction, 2015)
Empirical absorption correction using spherical harmonics,
 implemented in SCALE3 ABSPACK scaling algorithm.
;
_exptl_crystal_colour 'light yellow'
_exptl_crystal_density_diffrn 1.288
_exptl_crystal_description block
_exptl_crystal_F_000 688
_exptl_crystal_size_max 0.14
_exptl_crystal_size_mid 0.13
_exptl_crystal_size_min 0.11
_refine_diff_density_max 0.222
_refine_diff_density_min -0.201
_refine_diff_density_rms 0.037
_refine_ls_extinction_method none
_refine_ls_goodness_of_fit_ref 1.022
_refine_ls_hydrogen_treatment constr
_refine_ls_matrix_type full
_refine_ls_number_parameters 211
_refine_ls_number_reflns 2962
_refine_ls_number_restraints 0
_refine_ls_restrained_S_all 1.022
_refine_ls_R_factor_all 0.0564
_refine_ls_R_factor_gt 0.0417
_refine_ls_shift/su_max 0.000
_refine_ls_shift/su_mean 0.000
_refine_ls_structure_factor_coef Fsqd
_refine_ls_weighting_details 'w=1/[\s^2^(Fo^2^)+(0.0376P)^2^+0.5307P] where P=(Fo^2^+2Fc^2^)/3'
_refine_ls_weighting_scheme calc
_refine_ls_wR_factor_gt 0.0899
_refine_ls_wR_factor_ref 0.0989
_reflns_Friedel_coverage 0.000
_reflns_number_gt 2365
_reflns_number_total 2962
_reflns_threshold_expression 'I > 2\s(I)'
_cod_data_source_file d5ob01233c2.cif
_cod_data_source_block cf3_0227
_cod_depositor_comments 'Adding full bibliography for 7160701.cif.'
_cod_database_code 7160701
_shelx_shelxl_version_number 2018/3
_shelx_space_group_comment
;
The symmetry employed for this shelxl refinement is uniquely defined
by the following loop, which should always be used as a source of
symmetry information in preference to the above space-group names.
They are only intended as comments.
;
_olex2_refinement_description
;
1. Fixed Uiso
 At 1.2 times of:
  All C(H) groups, All C(H,H) groups
 At 1.5 times of:
  All C(H,H,H) groups
2.a Secondary CH2 refined with riding coordinates:
 C10(H10A,H10B), C11(H11A,H11B), C13(H13A,H13B), C14(H14A,H14B)
2.b Aromatic/amide H refined with riding coordinates:
 C2(H2), C3(H3), C5(H5), C6(H6)
2.c Idealised Me refined as rotating group:
 C15(H15A,H15B,H15C), C16(H16A,H16B,H16C), C18(H18A,H18B,H18C)
;
_olex2_submission_special_instructions 'No special instructions were received'
_oxdiff_exptl_absorpt_empirical_details
;
Empirical correction (ABSPACK) includes:
- Absorption correction using spherical harmonics
- Frame scaling
;
_oxdiff_exptl_absorpt_empirical_full_max 1.350
_oxdiff_exptl_absorpt_empirical_full_min 0.725

loop_
_space_group_symop_operation_xyz
'x, y, z'
'-x, y+1/2, -z+1/2'
'-x, -y, -z'
'x, -y-1/2, z-1/2'

loop_
_atom_site_label
_atom_site_type_symbol
_atom_site_fract_x
_atom_site_fract_y
_atom_site_fract_z
_atom_site_U_iso_or_equiv
_atom_site_adp_type
_atom_site_occupancy
_atom_site_site_symmetry_order
_atom_site_calc_flag
_atom_site_refinement_flags_posn
_atom_site_refinement_flags_adp
_atom_site_refinement_flags_occupancy
_atom_site_disorder_assembly
_atom_site_disorder_group
F1 F 0.9710(2) 0.73252(10) 0.66538(5) 0.0537(3) Uani 1 1 d . . . . .
F2 F 1.11101(16) 0.71355(9) 0.74782(5) 0.0473(3) Uani 1 1 d . . . . .
F3 F 0.85248(17) 0.83563(8) 0.73104(5) 0.0471(3) Uani 1 1 d . . . . .
O1 O 0.6021(2) 0.31179(12) 0.50769(6) 0.0498(4) Uani 1 1 d . . . . .
O2 O 0.2587(2) 0.36988(12) 0.52301(5) 0.0438(4) Uani 1 1 d . . . . .
C1 C 0.6808(3) 0.56448(14) 0.67845(7) 0.0268(4) Uani 1 1 d . . . . .
C2 C 0.4724(3) 0.58059(16) 0.65288(7) 0.0325(4) Uani 1 1 d . . . . .
H2 H 0.375922 0.636775 0.667173 0.039 Uiso 1 1 calc R U . . .
C3 C 0.4034(3) 0.51591(15) 0.60685(7) 0.0326(4) Uani 1 1 d . . . . .
H3 H 0.259159 0.527036 0.590223 0.039 Uiso 1 1 calc R U . . .
C4 C 0.5432(3) 0.43502(14) 0.58483(7) 0.0282(4) Uani 1 1 d . . . . .
C5 C 0.7530(3) 0.41975(15) 0.60978(7) 0.0334(4) Uani 1 1 d . . . . .
H5 H 0.851063 0.365339 0.594696 0.040 Uiso 1 1 calc R U . . .
C6 C 0.8206(3) 0.48278(15) 0.65626(7) 0.0324(4) Uani 1 1 d . . . . .
H6 H 0.963764 0.470382 0.673299 0.039 Uiso 1 1 calc R U . . .
C7 C 0.7513(3) 0.63558(14) 0.72826(7) 0.0285(4) Uani 1 1 d . . . . .
C8 C 0.9184(3) 0.72795(15) 0.71856(7) 0.0310(4) Uani 1 1 d . . . . .
C9 C 0.6693(3) 0.62107(15) 0.77811(7) 0.0307(4) Uani 1 1 d . . . . .
C10 C 0.7322(3) 0.69203(16) 0.82919(7) 0.0367(4) Uani 1 1 d . . . . .
H10A H 0.601021 0.734499 0.841103 0.044 Uiso 1 1 calc R U . . .
H10B H 0.845784 0.749893 0.820317 0.044 Uiso 1 1 calc R U . . .
C11 C 0.8221(3) 0.61401(17) 0.87622(7) 0.0378(5) Uani 1 1 d . . . . .
H11A H 0.849623 0.662097 0.909897 0.045 Uiso 1 1 calc R U . . .
H11B H 0.965775 0.581839 0.866087 0.045 Uiso 1 1 calc R U . . .
C12 C 0.6703(3) 0.51316(15) 0.89021(7) 0.0328(4) Uani 1 1 d . . . . .
C13 C 0.6064(3) 0.44765(15) 0.83636(7) 0.0352(4) Uani 1 1 d . . . . .
H13A H 0.738982 0.407773 0.823593 0.042 Uiso 1 1 calc R U . . .
H13B H 0.496312 0.387269 0.844357 0.042 Uiso 1 1 calc R U . . .
C14 C 0.5110(3) 0.52468(16) 0.78968(7) 0.0352(4) Uani 1 1 d . . . . .
H14A H 0.482216 0.477550 0.755748 0.042 Uiso 1 1 calc R U . . .
H14B H 0.368835 0.558082 0.800264 0.042 Uiso 1 1 calc R U . . .
C15 C 0.7951(3) 0.43050(19) 0.93017(9) 0.0513(5) Uani 1 1 d . . . . .
H15A H 0.700664 0.363995 0.937888 0.077 Uiso 1 1 calc R U . . .
H15B H 0.835599 0.471325 0.964879 0.077 Uiso 1 1 calc R U . . .
H15C H 0.929108 0.403076 0.913421 0.077 Uiso 1 1 calc R U . . .
C16 C 0.4649(3) 0.55649(19) 0.91775(8) 0.0471(5) Uani 1 1 d . . . . .
H16A H 0.385842 0.612199 0.893208 0.071 Uiso 1 1 calc R U . . .
H16B H 0.509133 0.594482 0.952967 0.071 Uiso 1 1 calc R U . . .
H16C H 0.367989 0.490602 0.924760 0.071 Uiso 1 1 calc R U . . .
C17 C 0.4769(3) 0.36582(15) 0.53466(7) 0.0335(4) Uani 1 1 d . . . . .
C18 C 0.1755(4) 0.30520(19) 0.47484(8) 0.0515(6) Uani 1 1 d . . . . .
H18A H 0.235149 0.338330 0.441405 0.077 Uiso 1 1 calc R U . . .
H18B H 0.013848 0.309674 0.471889 0.077 Uiso 1 1 calc R U . . .
H18C H 0.221193 0.223800 0.478608 0.077 Uiso 1 1 calc R U . . .

loop_
_atom_site_aniso_label
_atom_site_aniso_U_11
_atom_site_aniso_U_22
_atom_site_aniso_U_33
_atom_site_aniso_U_23
_atom_site_aniso_U_13
_atom_site_aniso_U_12
F1 0.0659(8) 0.0609(8) 0.0357(7) 0.0006(6) 0.0151(6) -0.0289(6)
F2 0.0277(5) 0.0485(7) 0.0648(8) 0.0045(6) -0.0067(5) -0.0032(5)
F3 0.0471(7) 0.0268(6) 0.0679(8) 0.0021(5) 0.0057(6) 0.0016(5)
O1 0.0573(9) 0.0496(8) 0.0428(9) -0.0166(7) 0.0050(7) 0.0005(7)
O2 0.0430(8) 0.0530(8) 0.0346(8) -0.0091(6) -0.0055(6) -0.0104(6)
C1 0.0292(9) 0.0288(9) 0.0224(9) 0.0038(7) 0.0024(7) -0.0027(7)
C2 0.0289(9) 0.0396(10) 0.0293(10) -0.0034(8) 0.0049(8) 0.0027(8)
C3 0.0263(9) 0.0420(10) 0.0293(10) 0.0009(8) -0.0008(8) -0.0017(8)
C4 0.0328(9) 0.0267(9) 0.0252(9) 0.0028(7) 0.0036(7) -0.0046(8)
C5 0.0385(10) 0.0285(9) 0.0335(10) -0.0025(8) 0.0035(8) 0.0052(8)
C6 0.0302(9) 0.0338(10) 0.0327(10) 0.0006(8) -0.0043(8) 0.0047(8)
C7 0.0279(9) 0.0288(9) 0.0286(10) 0.0002(7) 0.0004(7) -0.0005(7)
C8 0.0308(9) 0.0314(10) 0.0308(10) 0.0005(8) 0.0009(8) -0.0004(8)
C9 0.0314(9) 0.0322(9) 0.0284(10) -0.0008(8) -0.0003(8) -0.0012(8)
C10 0.0432(11) 0.0344(10) 0.0328(11) -0.0055(8) 0.0056(8) -0.0042(8)
C11 0.0386(10) 0.0472(11) 0.0272(10) -0.0054(9) -0.0017(8) -0.0053(9)
C12 0.0323(9) 0.0406(10) 0.0253(9) 0.0015(8) 0.0004(7) 0.0005(8)
C13 0.0396(10) 0.0328(9) 0.0332(10) 0.0013(8) 0.0029(8) -0.0042(8)
C14 0.0375(10) 0.0409(10) 0.0271(10) 0.0000(8) 0.0007(8) -0.0096(8)
C15 0.0511(12) 0.0612(14) 0.0405(12) 0.0107(11) -0.0063(10) 0.0030(11)
C16 0.0458(12) 0.0579(13) 0.0386(12) -0.0015(10) 0.0107(9) -0.0004(10)
C17 0.0438(11) 0.0287(9) 0.0281(10) 0.0042(8) 0.0024(9) -0.0067(8)
C18 0.0610(13) 0.0551(13) 0.0370(12) -0.0075(10) -0.0102(10) -0.0190(11)

loop_
_atom_type_symbol
_atom_type_description
_atom_type_scat_dispersion_real
_atom_type_scat_dispersion_imag
_atom_type_scat_source
C C 0.0033 0.0016 'International Tables Vol C Tables 4.2.6.8 and 6.1.1.4'
H H 0.0000 0.0000 'International Tables Vol C Tables 4.2.6.8 and 6.1.1.4'
F F 0.0171 0.0103 'International Tables Vol C Tables 4.2.6.8 and 6.1.1.4'
O O 0.0106 0.0060 'International Tables Vol C Tables 4.2.6.8 and 6.1.1.4'

loop_
_geom_angle_atom_site_label_1
_geom_angle_atom_site_label_2
_geom_angle_atom_site_label_3
_geom_angle
_geom_angle_site_symmetry_1
_geom_angle_site_symmetry_3
_geom_angle_publ_flag
C17 O2 C18 116.55(16) . . ?
C2 C1 C6 118.55(16) . . ?
C2 C1 C7 119.75(15) . . ?
C6 C1 C7 121.70(15) . . ?
C1 C2 H2 119.6 . . ?
C3 C2 C1 120.85(16) . . ?
C3 C2 H2 119.6 . . ?
C2 C3 H3 119.8 . . ?
C2 C3 C4 120.40(16) . . ?
C4 C3 H3 119.8 . . ?
C3 C4 C5 118.97(16) . . ?
C3 C4 C17 121.99(16) . . ?
C5 C4 C17 119.03(15) . . ?
C4 C5 H5 119.7 . . ?
C6 C5 C4 120.65(16) . . ?
C6 C5 H5 119.7 . . ?
C1 C6 H6 119.7 . . ?
C5 C6 C1 120.56(16) . . ?
C5 C6 H6 119.7 . . ?
C8 C7 C1 115.36(14) . . ?
C9 C7 C1 123.40(15) . . ?
C9 C7 C8 121.22(16) . . ?
F1 C8 F3 105.57(14) . . ?
F1 C8 C7 112.15(14) . . ?
F2 C8 F1 105.21(14) . . ?
F2 C8 F3 104.91(14) . . ?
F2 C8 C7 114.02(14) . . ?
F3 C8 C7 114.14(14) . . ?
C7 C9 C10 125.27(16) . . ?
C7 C9 C14 122.17(16) . . ?
C14 C9 C10 112.46(14) . . ?
C9 C10 H10A 109.5 . . ?
C9 C10 H10B 109.5 . . ?
C9 C10 C11 110.66(15) . . ?
H10A C10 H10B 108.1 . . ?
C11 C10 H10A 109.5 . . ?
C11 C10 H10B 109.5 . . ?
C10 C11 H11A 108.6 . . ?
C10 C11 H11B 108.6 . . ?
C10 C11 C12 114.65(15) . . ?
H11A C11 H11B 107.6 . . ?
C12 C11 H11A 108.6 . . ?
C12 C11 H11B 108.6 . . ?
C11 C12 C13 108.21(14) . . ?
C15 C12 C11 109.24(15) . . ?
C15 C12 C13 108.79(16) . . ?
C15 C12 C16 108.41(15) . . ?
C16 C12 C11 111.28(16) . . ?
C16 C12 C13 110.87(15) . . ?
C12 C13 H13A 108.7 . . ?
C12 C13 H13B 108.7 . . ?
H13A C13 H13B 107.6 . . ?
C14 C13 C12 114.11(15) . . ?
C14 C13 H13A 108.7 . . ?
C14 C13 H13B 108.7 . . ?
C9 C14 C13 110.32(15) . . ?
C9 C14 H14A 109.6 . . ?
C9 C14 H14B 109.6 . . ?
C13 C14 H14A 109.6 . . ?
C13 C14 H14B 109.6 . . ?
H14A C14 H14B 108.1 . . ?
C12 C15 H15A 109.5 . . ?
C12 C15 H15B 109.5 . . ?
C12 C15 H15C 109.5 . . ?
H15A C15 H15B 109.5 . . ?
H15A C15 H15C 109.5 . . ?
H15B C15 H15C 109.5 . . ?
C12 C16 H16A 109.5 . . ?
C12 C16 H16B 109.5 . . ?
C12 C16 H16C 109.5 . . ?
H16A C16 H16B 109.5 . . ?
H16A C16 H16C 109.5 . . ?
H16B C16 H16C 109.5 . . ?
O1 C17 O2 123.50(17) . . ?
O1 C17 C4 124.68(17) . . ?
O2 C17 C4 111.82(15) . . ?
O2 C18 H18A 109.5 . . ?
O2 C18 H18B 109.5 . . ?
O2 C18 H18C 109.5 . . ?
H18A C18 H18B 109.5 . . ?
H18A C18 H18C 109.5 . . ?
H18B C18 H18C 109.5 . . ?

loop_
_geom_bond_atom_site_label_1
_geom_bond_atom_site_label_2
_geom_bond_distance
_geom_bond_site_symmetry_2
_geom_bond_publ_flag
F1 C8 1.341(2) . ?
F2 C8 1.341(2) . ?
F3 C8 1.3419(19) . ?
O1 C17 1.201(2) . ?
O2 C17 1.338(2) . ?
O2 C18 1.448(2) . ?
C1 C2 1.387(2) . ?
C1 C6 1.393(2) . ?
C1 C7 1.497(2) . ?
C2 H2 0.9500 . ?
C2 C3 1.383(2) . ?
C3 H3 0.9500 . ?
C3 C4 1.385(2) . ?
C4 C5 1.388(2) . ?
C4 C17 1.486(2) . ?
C5 H5 0.9500 . ?
C5 C6 1.379(2) . ?
C6 H6 0.9500 . ?
C7 C8 1.496(2) . ?
C7 C9 1.338(2) . ?
C9 C10 1.510(2) . ?
C9 C14 1.504(2) . ?
C10 H10A 0.9900 . ?
C10 H10B 0.9900 . ?
C10 C11 1.524(3) . ?
C11 H11A 0.9900 . ?
C11 H11B 0.9900 . ?
C11 C12 1.531(3) . ?
C12 C13 1.534(2) . ?
C12 C15 1.526(3) . ?
C12 C16 1.528(2) . ?
C13 H13A 0.9900 . ?
C13 H13B 0.9900 . ?
C13 C14 1.523(2) . ?
C14 H14A 0.9900 . ?
C14 H14B 0.9900 . ?
C15 H15A 0.9800 . ?
C15 H15B 0.9800 . ?
C15 H15C 0.9800 . ?
C16 H16A 0.9800 . ?
C16 H16B 0.9800 . ?
C16 H16C 0.9800 . ?
C18 H18A 0.9800 . ?
C18 H18B 0.9800 . ?
C18 H18C 0.9800 . ?

loop_
_geom_torsion_atom_site_label_1
_geom_torsion_atom_site_label_2
_geom_torsion_atom_site_label_3
_geom_torsion_atom_site_label_4
_geom_torsion
_geom_torsion_site_symmetry_1
_geom_torsion_site_symmetry_2
_geom_torsion_site_symmetry_3
_geom_torsion_site_symmetry_4
_geom_torsion_publ_flag
C1 C2 C3 C4 -1.1(3) . . . . ?
C1 C7 C8 F1 1.9(2) . . . . ?
C1 C7 C8 F2 -117.59(17) . . . . ?
C1 C7 C8 F3 121.85(16) . . . . ?
C1 C7 C9 C10 -178.82(16) . . . . ?
C1 C7 C9 C14 5.1(3) . . . . ?
C2 C1 C6 C5 0.2(3) . . . . ?
C2 C1 C7 C8 -107.08(18) . . . . ?
C2 C1 C7 C9 71.4(2) . . . . ?
C2 C3 C4 C5 0.2(3) . . . . ?
C2 C3 C4 C17 -178.56(16) . . . . ?
C3 C4 C5 C6 0.9(3) . . . . ?
C3 C4 C17 O1 165.01(17) . . . . ?
C3 C4 C17 O2 -15.5(2) . . . . ?
C4 C5 C6 C1 -1.2(3) . . . . ?
C5 C4 C17 O1 -13.7(3) . . . . ?
C5 C4 C17 O2 165.79(15) . . . . ?
C6 C1 C2 C3 0.9(3) . . . . ?
C6 C1 C7 C8 72.0(2) . . . . ?
C6 C1 C7 C9 -109.5(2) . . . . ?
C7 C1 C2 C3 -179.94(15) . . . . ?
C7 C1 C6 C5 -178.91(15) . . . . ?
C7 C9 C10 C11 -121.99(19) . . . . ?
C7 C9 C14 C13 121.00(19) . . . . ?
C8 C7 C9 C10 -0.4(3) . . . . ?
C8 C7 C9 C14 -176.52(15) . . . . ?
C9 C7 C8 F1 -176.68(16) . . . . ?
C9 C7 C8 F2 63.9(2) . . . . ?
C9 C7 C8 F3 -56.7(2) . . . . ?
C9 C10 C11 C12 -53.6(2) . . . . ?
C10 C9 C14 C13 -55.56(19) . . . . ?
C10 C11 C12 C13 51.7(2) . . . . ?
C10 C11 C12 C15 170.03(16) . . . . ?
C10 C11 C12 C16 -70.3(2) . . . . ?
C11 C12 C13 C14 -52.8(2) . . . . ?
C12 C13 C14 C9 55.8(2) . . . . ?
C14 C9 C10 C11 54.4(2) . . . . ?
C15 C12 C13 C14 -171.36(15) . . . . ?
C16 C12 C13 C14 69.5(2) . . . . ?
C17 C4 C5 C6 179.73(16) . . . . ?
C18 O2 C17 O1 -0.4(3) . . . . ?
C18 O2 C17 C4 -179.92(15) . . . . ?
